data_4348972
loop_
_publ_author_name
'Hughes, Brianna C.'
'Murdock, Christopher R.'
'Jenkins, David M.'

_publ_section_title
;
 Isoreticular synthesis of 2D MOFs with rotating aryl rings
;
_journal_issue 11
_journal_name_full 'Inorganic Chemistry Frontiers'
_journal_page_first 1001
_journal_paper_doi 10.1039/C5QI00135H
_journal_volume 2
_journal_year 2015
_chemical_formula_sum 'C17 H23 Ag Cl N7 O6'
_chemical_formula_weight 564.74
_space_group_IT_number 12
_space_group_name_Hall '-C 2y'
_space_group_name_H-M_alt 'C 1 2/m 1'
_symmetry_cell_setting monoclinic
_symmetry_space_group_name_H-M 'C 1 2/m 1'
_atom_sites_solution_hydrogens geom
_atom_sites_solution_primary direct
_atom_sites_solution_secondary difmap
_audit_creation_method SHELXL-97
_audit_update_record
;
2015-07-17 deposited with the CCDC.
2015-09-14 downloaded from the CCDC.
;
_cell_angle_alpha 90.00
_cell_angle_beta 124.6690(10)
_cell_angle_gamma 90.00
_cell_formula_units_Z 4
_cell_length_a 21.2466(16)
_cell_length_b 7.9440(6)
_cell_length_c 15.8517(12)
_cell_measurement_temperature 100(2)
_cell_volume 2200.5(3)
_computing_structure_refinement 'SHELXL-97 (Sheldrick, 1997)'
_diffrn_ambient_temperature 100(2)
_diffrn_measured_fraction_theta_full 0.999
_diffrn_measured_fraction_theta_max 0.999
_diffrn_measurement_device_type 'Bruker-AXS Smart APEX II'
_diffrn_measurement_method '\w scan'
_diffrn_radiation_monochromator graphite
_diffrn_radiation_source 'fine-focus sealed tube'
_diffrn_radiation_type MoK\a
_diffrn_radiation_wavelength 0.71073
_diffrn_reflns_av_R_equivalents 0.0223
_diffrn_reflns_av_sigmaI/netI 0.0164
_diffrn_reflns_limit_h_max 24
_diffrn_reflns_limit_h_min -24
_diffrn_reflns_limit_k_max 9
_diffrn_reflns_limit_k_min -9
_diffrn_reflns_limit_l_max 18
_diffrn_reflns_limit_l_min -18
_diffrn_reflns_number 10334
_diffrn_reflns_theta_full 24.70
_diffrn_reflns_theta_max 24.70
_diffrn_reflns_theta_min 1.56
_exptl_absorpt_coefficient_mu 1.087
_exptl_absorpt_correction_T_max 0.989
_exptl_absorpt_correction_T_min 0.962
_exptl_absorpt_correction_type multi-scan
_exptl_absorpt_process_details SADABS
_exptl_crystal_colour colorless
_exptl_crystal_density_diffrn 1.705
_exptl_crystal_density_method 'not measured'
_exptl_crystal_description needle
_exptl_crystal_F_000 1144
_exptl_crystal_size_max 0.07
_exptl_crystal_size_mid 0.03
_exptl_crystal_size_min 0.01
_refine_diff_density_max 0.517
_refine_diff_density_min -0.368
_refine_diff_density_rms 0.054
_refine_ls_extinction_method none
_refine_ls_goodness_of_fit_ref 1.049
_refine_ls_hydrogen_treatment mixed
_refine_ls_matrix_type full
_refine_ls_number_parameters 178
_refine_ls_number_reflns 2014
_refine_ls_number_restraints 3
_refine_ls_restrained_S_all 1.049
_refine_ls_R_factor_all 0.0185
_refine_ls_R_factor_gt 0.0179
_refine_ls_shift/su_max 0.001
_refine_ls_shift/su_mean 0.000
_refine_ls_structure_factor_coef Fsqd
_refine_ls_weighting_details 'calc w=1/[\s^2^(Fo^2^)+(0.0167P)^2^+4.5821P] where P=(Fo^2^+2Fc^2^)/3'
_refine_ls_weighting_scheme calc
_refine_ls_wR_factor_gt 0.0442
_refine_ls_wR_factor_ref 0.0445
_reflns_number_gt 1935
_reflns_number_total 2014
_reflns_threshold_expression >2sigma(I)
_cod_data_source_file c5qi00135h2.cif
_cod_data_source_block Agphenyl
_cod_depositor_comments
;
The following automatic conversions were performed:

data item '_symmetry_cell_setting' value 'Monoclinic' was changed to
'monoclinic' in accordance with the
/home/saulius/struct/COD-crude-data/automatic-downloads/DataCite-retrospective/RSC/depositions/lib/dictionaries/cif_core.dic
dictionary named 'cif_core.dic' version 2.4.2 last updated on
2011-04-26.

Automatic conversion script
Id: cif_fix_values 6909 2019-04-08 15:41:33Z antanas 
;
_cod_original_sg_symbol_H-M 'C 2/m'
_cod_database_code 4348972

loop_
_symmetry_equiv_pos_as_xyz
'x, y, z'
'-x, y, -z'
'x+1/2, y+1/2, z'
'-x+1/2, y+1/2, -z'
'-x, -y, -z'
'x, -y, z'
'-x+1/2, -y+1/2, -z'
'x+1/2, -y+1/2, z'

loop_
_atom_site_label
_atom_site_type_symbol
_atom_site_fract_x
_atom_site_fract_y
_atom_site_fract_z
_atom_site_U_iso_or_equiv
_atom_site_adp_type
_atom_site_occupancy
_atom_site_symmetry_multiplicity
_atom_site_calc_flag
_atom_site_refinement_flags
Ag1 Ag 0.0000 0.25258(2) 0.0000 0.01498(7) Uani 1 2 d S
Cl1 Cl 0.12332(3) 0.5000 0.41909(4) 0.01613(13) Uani 1 2 d S
N2 N 0.04033(11) 0.0000 0.27538(15) 0.0134(4) Uani 1 2 d S
C6 C -0.01835(13) 0.0000 0.37195(17) 0.0132(5) Uani 1 2 d S
O2 O 0.16285(8) 0.35162(18) 0.42136(12) 0.0334(4) Uani 1 1 d .
N4 N 0.20461(11) 0.5000 0.26418(15) 0.0158(4) Uani 1 2 d S
O3 O 0.04730(11) 0.5000 0.32593(15) 0.0286(5) Uani 1 2 d S
N3 N 0.10365(8) 0.41254(19) 0.11835(11) 0.0161(3) Uani 1 1 d .
N1 N 0.00877(8) 0.08740(19) 0.12538(10) 0.0149(3) Uani 1 1 d .
C2 C 0.16472(10) 0.3646(2) 0.20691(13) 0.0169(4) Uani 1 1 d .
H2 H 0.1785 0.2533 0.2273 0.020 Uiso 1 1 calc R
C3 C 0.27717(14) 0.5000 0.36752(18) 0.0192(6) Uani 1 2 d S
H3A H 0.2787 0.4013 0.4047 0.023 Uiso 0.50 1 calc PR
H3B H 0.2787 0.5987 0.4047 0.023 Uiso 0.50 1 calc PR
C7 C -0.05273(10) -0.1506(2) 0.36851(13) 0.0186(4) Uani 1 1 d .
H7 H -0.0309 -0.2522 0.3688 0.022 Uiso 1 1 calc R
C8 C -0.11976(10) -0.1502(2) 0.36466(14) 0.0201(4) Uani 1 1 d .
H8 H -0.1424 -0.2517 0.3626 0.024 Uiso 1 1 calc R
C4 C 0.34692(14) 0.5000 0.36380(17) 0.0157(5) Uani 1 2 d S
C1 C 0.02771(9) 0.1351(2) 0.21597(13) 0.0149(4) Uani 1 1 d .
H1 H 0.0319 0.2465 0.2366 0.018 Uiso 1 1 calc R
C5 C 0.05564(14) 0.0000 0.37886(18) 0.0145(5) Uani 1 2 d S
H5A H 0.0854 0.0988 0.4163 0.017 Uiso 0.50 1 calc PR
H5B H 0.0854 -0.0988 0.4163 0.017 Uiso 0.50 1 calc PR
C9 C 0.73155(16) 0.0000 0.9055(2) 0.0257(6) Uani 1 2 d S
C11 C 0.82961(17) 0.0000 1.0864(2) 0.0412(8) Uani 1 2 d S
H11A H 0.8581 0.0992 1.1251 0.049 Uiso 0.50 1 calc PR
H11B H 0.8581 -0.0992 1.1251 0.049 Uiso 0.50 1 calc PR
C12 C 0.75110(17) 0.0000 1.0666(2) 0.0356(7) Uani 1 2 d S
H12A H 0.7440 -0.0993 1.0959 0.043 Uiso 0.50 1 calc PR
H12B H 0.7440 0.0993 1.0959 0.043 Uiso 0.50 1 calc PR
C10 C 0.81726(17) 0.0000 0.9827(2) 0.0373(8) Uani 1 2 d S
H10A H 0.8399 -0.0993 0.9746 0.045 Uiso 0.50 1 calc PR
H10B H 0.8399 0.0993 0.9746 0.045 Uiso 0.50 1 calc PR
C13 C 0.61609(16) 0.0000 0.9055(2) 0.0319(7) Uani 1 2 d S
H13A H 0.6005 0.1058 0.9173 0.048 Uiso 0.50 1 calc PR
H13B H 0.6022 -0.0896 0.9325 0.048 Uiso 0.50 1 calc PR
H13C H 0.5912 -0.0162 0.8332 0.048 Uiso 0.50 1 calc PR
N5 N 0.69823(13) 0.0000 0.95607(18) 0.0261(5) Uani 1 2 d S
O1 O 0.69723(13) 0.0000 0.81168(16) 0.0420(6) Uani 1 2 d S
O4 O 0.11857(15) 0.5000 0.50508(17) 0.0452(6) Uani 1 2 d S
O5 O 0.76782(11) 0.0000 0.71135(15) 0.0261(4) Uani 1 2 d SD
H15 H 0.745(2) 0.0000 0.748(2) 0.064(13) Uiso 1 2 d SD
H16 H 0.7305(17) 0.0000 0.6432(14) 0.061(12) Uiso 1 2 d SD

loop_
_atom_site_aniso_label
_atom_site_aniso_U_11
_atom_site_aniso_U_22
_atom_site_aniso_U_33
_atom_site_aniso_U_23
_atom_site_aniso_U_13
_atom_site_aniso_U_12
Ag1 0.01753(11) 0.01398(11) 0.00962(11) 0.000 0.00547(8) 0.000
Cl1 0.0153(3) 0.0160(3) 0.0147(3) 0.000 0.0071(2) 0.000
N2 0.0137(10) 0.0164(11) 0.0098(10) 0.000 0.0066(9) 0.000
C6 0.0126(12) 0.0187(13) 0.0060(11) 0.000 0.0040(10) 0.000
O2 0.0242(7) 0.0192(7) 0.0540(10) 0.0019(7) 0.0206(7) 0.0047(6)
N4 0.0109(10) 0.0210(11) 0.0130(10) 0.000 0.0054(9) 0.000
O3 0.0231(10) 0.0230(10) 0.0210(10) 0.000 0.0014(9) 0.000
N3 0.0149(7) 0.0140(7) 0.0156(7) 0.0004(6) 0.0064(6) -0.0005(6)
N1 0.0174(7) 0.0132(7) 0.0139(7) -0.0002(6) 0.0088(6) -0.0008(6)
C2 0.0149(9) 0.0164(9) 0.0171(9) 0.0015(7) 0.0078(8) 0.0014(7)
C3 0.0108(12) 0.0324(15) 0.0091(12) 0.000 0.0025(10) 0.000
C7 0.0198(9) 0.0153(9) 0.0207(9) -0.0009(7) 0.0115(8) 0.0017(7)
C8 0.0181(9) 0.0185(10) 0.0221(9) -0.0015(8) 0.0105(8) -0.0054(8)
C4 0.0111(12) 0.0249(14) 0.0062(11) 0.000 0.0020(10) 0.000
C1 0.0152(8) 0.0147(8) 0.0141(8) -0.0007(7) 0.0079(7) -0.0014(7)
C5 0.0147(12) 0.0204(13) 0.0065(11) 0.000 0.0049(10) 0.000
C9 0.0221(14) 0.0282(15) 0.0219(15) 0.000 0.0097(13) 0.000
C11 0.0205(15) 0.073(3) 0.0225(16) 0.000 0.0079(13) 0.000
C12 0.0280(16) 0.051(2) 0.0233(16) 0.000 0.0118(14) 0.000
C10 0.0225(16) 0.057(2) 0.0280(16) 0.000 0.0120(14) 0.000
C13 0.0178(14) 0.0443(19) 0.0270(16) 0.000 0.0088(13) 0.000
N5 0.0188(12) 0.0320(14) 0.0219(12) 0.000 0.0082(10) 0.000
O1 0.0317(12) 0.0668(17) 0.0224(12) 0.000 0.0123(10) 0.000
O4 0.0612(16) 0.0582(16) 0.0269(12) 0.000 0.0314(12) 0.000
O5 0.0268(11) 0.0225(10) 0.0212(10) 0.000 0.0089(9) 0.000

loop_
_atom_type_symbol
_atom_type_description
_atom_type_scat_dispersion_real
_atom_type_scat_dispersion_imag
_atom_type_scat_source
C C 0.0033 0.0016 'International Tables Vol C Tables 4.2.6.8 and 6.1.1.4'
H H 0.0000 0.0000 'International Tables Vol C Tables 4.2.6.8 and 6.1.1.4'
N N 0.0061 0.0033 'International Tables Vol C Tables 4.2.6.8 and 6.1.1.4'
O O 0.0106 0.0060 'International Tables Vol C Tables 4.2.6.8 and 6.1.1.4'
Cl Cl 0.1484 0.1585 'International Tables Vol C Tables 4.2.6.8 and 6.1.1.4'
Ag Ag -0.8971 1.1015 'International Tables Vol C Tables 4.2.6.8 and 6.1.1.4'

loop_
_geom_angle_atom_site_label_1
_geom_angle_atom_site_label_2
_geom_angle_atom_site_label_3
_geom_angle
_geom_angle_site_symmetry_1
_geom_angle_site_symmetry_3
N3 Ag1 N3 112.88(7) . 2
N3 Ag1 N1 92.35(5) . .
N3 Ag1 N1 126.15(5) 2 .
N3 Ag1 N1 126.15(5) . 2
N3 Ag1 N1 92.35(5) 2 2
N1 Ag1 N1 110.39(7) . 2
O4 Cl1 O2 109.59(9) . 6_565
O4 Cl1 O2 109.59(9) . .
O2 Cl1 O2 110.35(12) 6_565 .
O4 Cl1 O3 109.44(14) . .
O2 Cl1 O3 108.93(8) 6_565 .
O2 Cl1 O3 108.93(8) . .
C1 N2 C1 105.25(19) 6 .
C1 N2 C5 127.19(10) 6 .
C1 N2 C5 127.19(10) . .
C7 C6 C7 119.2(2) 6 .
C7 C6 C5 120.38(11) 6 .
C7 C6 C5 120.38(11) . .
C2 N4 C2 105.6(2) . 6_565
C2 N4 C3 127.22(10) . .
C2 N4 C3 127.22(10) 6_565 .
C2 N3 N3 106.83(10) . 6_565
C2 N3 Ag1 128.11(12) . .
N3 N3 Ag1 123.56(4) 6_565 .
C1 N1 N1 106.83(10) . 6
C1 N1 Ag1 127.38(12) . .
N1 N1 Ag1 124.80(4) 6 .
N3 C2 N4 110.39(16) . .
N4 C3 C4 112.5(2) . .
C6 C7 C8 120.24(17) . .
C4 C8 C7 120.53(18) 3_445 .
C8 C4 C8 119.2(2) 8 3
C8 C4 C3 120.37(11) 8 .
C8 C4 C3 120.37(11) 3 .
N1 C1 N2 110.55(16) . .
N2 C5 C6 110.83(19) . .
O1 C9 N5 125.0(3) . .
O1 C9 C10 126.3(3) . .
N5 C9 C10 108.7(2) . .
C10 C11 C12 106.7(2) . .
N5 C12 C11 104.8(2) . .
C11 C10 C9 105.4(2) . .
C9 N5 C12 114.5(2) . .
C9 N5 C13 123.4(2) . .
C12 N5 C13 122.1(2) . .

loop_
_geom_bond_atom_site_label_1
_geom_bond_atom_site_label_2
_geom_bond_distance
_geom_bond_site_symmetry_2
Ag1 N3 2.2987(14) .
Ag1 N3 2.2987(14) 2
Ag1 N1 2.2990(14) .
Ag1 N1 2.2990(14) 2
Cl1 O4 1.423(2) .
Cl1 O2 1.4359(14) 6_565
Cl1 O2 1.4359(14) .
Cl1 O3 1.4409(19) .
N2 C1 1.350(2) 6
N2 C1 1.350(2) .
N2 C5 1.480(3) .
C6 C7 1.386(2) 6
C6 C7 1.386(2) .
C6 C5 1.512(3) .
N4 C2 1.350(2) .
N4 C2 1.350(2) 6_565
N4 C3 1.479(3) .
N3 C2 1.314(2) .
N3 N3 1.390(3) 6_565
N1 C1 1.308(2) .
N1 N1 1.389(3) 6
C3 C4 1.516(3) .
C7 C8 1.390(3) .
C8 C4 1.383(2) 3_445
C4 C8 1.383(2) 8
C4 C8 1.383(2) 3
C9 O1 1.229(3) .
C9 N5 1.337(4) .
C9 C10 1.510(4) .
C11 C10 1.509(4) .
C11 C12 1.512(4) .
C12 N5 1.447(4) .
C13 N5 1.448(4) .
